data_4072125
loop_
_publ_author_name
'Perekalin, Dmitry S.'
'Glukhov, Ivan V.'
'Holub, Josef'
'C\'isa\<rova, Ivana'
'\<St\'ibr, Bohumil'
'Kudinov, Alexander R.'

_publ_section_title
;
 Iron and Cobalt Complexes with Thiacarborane Ligands
;
_journal_issue 20
_journal_name_full Organometallics
_journal_page_first 5273
_journal_paper_doi 10.1021/om800601u
_journal_volume 27
_journal_year 2008
_chemical_formula_moiety 'C13 H31 B9 Co N S'
_chemical_formula_sum 'C13 H31 B9 Co N S'
_chemical_formula_weight 389.67
_chemical_name_systematic
; 
 ? 
;
_space_group_IT_number 14
_space_group_name_Hall '-P 2yn'
_symmetry_cell_setting monoclinic
_symmetry_space_group_name_Hall '-P 2yn'
_symmetry_space_group_name_H-M 'P 1 21/n 1'
_atom_sites_solution_hydrogens mixed
_atom_sites_solution_primary direct
_atom_sites_solution_secondary difmap
_audit_creation_method SHELXL-97
_cell_angle_alpha 90.00
_cell_angle_beta 97.711(2)
_cell_angle_gamma 90.00
_cell_formula_units_Z 4
_cell_length_a 9.3712(11)
_cell_length_b 16.954(2)
_cell_length_c 12.8825(16)
_cell_measurement_reflns_used 899
_cell_measurement_temperature 120(2)
_cell_measurement_theta_max 23
_cell_measurement_theta_min 3
_cell_volume 2028.3(4)
_computing_cell_refinement 'SAINTPlus (Bruker, 1998a)'
_computing_data_collection 'SMART (Bruker, 1998b)'
_computing_data_reduction 'SAINTPlus (Bruker, 1998a)'
_computing_molecular_graphics 'SHELXTL ver. 5.1 (Sheldrick, 1998b)'
_computing_publication_material 'SHELXTL ver. 5.1 (Sheldrick, 1998b)'
_computing_structure_refinement 'SHELXTL ver. 5.1 (Sheldrick, 1998b)'
_computing_structure_solution 'SHELXTL ver. 5.1 (Sheldrick, 1998b)'
_diffrn_ambient_temperature 120(2)
_diffrn_measured_fraction_theta_full 0.941
_diffrn_measured_fraction_theta_max 0.941
_diffrn_measurement_device_type 'Bruker SMART 1000 CCD area detector'
_diffrn_measurement_method 'phi and omega scans'
_diffrn_radiation_monochromator graphite
_diffrn_radiation_source 'fine-focus sealed tube'
_diffrn_radiation_type MoK\a
_diffrn_radiation_wavelength 0.71073
_diffrn_reflns_av_R_equivalents 0.0240
_diffrn_reflns_av_sigmaI/netI 0.0582
_diffrn_reflns_limit_h_max 10
_diffrn_reflns_limit_h_min -6
_diffrn_reflns_limit_k_max 20
_diffrn_reflns_limit_k_min -8
_diffrn_reflns_limit_l_max 15
_diffrn_reflns_limit_l_min -15
_diffrn_reflns_number 5575
_diffrn_reflns_theta_full 26.00
_diffrn_reflns_theta_max 26.00
_diffrn_reflns_theta_min 2.00
_exptl_absorpt_coefficient_mu 0.945
_exptl_absorpt_correction_T_max 0.968
_exptl_absorpt_correction_T_min 0.904
_exptl_absorpt_correction_type multi-scan
_exptl_absorpt_process_details 'SADABS (Sheldrick, 1998a)'
_exptl_crystal_colour yellow
_exptl_crystal_density_diffrn 1.276
_exptl_crystal_density_method 'not measured'
_exptl_crystal_description plate
_exptl_crystal_F_000 816
_exptl_crystal_size_max 0.11
_exptl_crystal_size_mid 0.07
_exptl_crystal_size_min 0.04
_refine_diff_density_max 0.743
_refine_diff_density_min -0.446
_refine_diff_density_rms 0.078
_refine_ls_extinction_method none
_refine_ls_goodness_of_fit_ref 0.980
_refine_ls_hydrogen_treatment mixed
_refine_ls_matrix_type full
_refine_ls_number_parameters 269
_refine_ls_number_reflns 3757
_refine_ls_number_restraints 4
_refine_ls_restrained_S_all 0.980
_refine_ls_R_factor_all 0.0582
_refine_ls_R_factor_gt 0.0400
_refine_ls_shift/su_max 0.000
_refine_ls_shift/su_mean 0.000
_refine_ls_structure_factor_coef Fsqd
_refine_ls_weighting_details 'calc w=1/[\s^2^(Fo^2^)+(0.0500P)^2^+0.0000P] where P=(Fo^2^+2Fc^2^)/3'
_refine_ls_weighting_scheme calc
_refine_ls_wR_factor_gt 0.0925
_refine_ls_wR_factor_ref 0.1001
_reflns_number_gt 2744
_reflns_number_total 3757
_reflns_threshold_expression I>2\s(I)
_cod_data_source_file om800601u_si_004.cif
_cod_data_source_block Co
_cod_depositor_comments
;
The following automatic conversions were performed:

'_symmetry_cell_setting' value 'Monoclinic' changed to 'monoclinic'
according to /home/saulius/struct/CIF-dictionaries/cif_core.dic
dictionary named 'cif_core.dic' version 2.4.1 from 2010-06-29.

Automatic conversion script
Id: cif_fix_values 1715 2011-07-08 13:25:40Z adriana 
;
_cod_original_sg_symbol_H-M 'P 2(1)/n'
_cod_database_code 4072125

loop_
_symmetry_equiv_pos_as_xyz
'x, y, z'
'-x+1/2, y+1/2, -z+1/2'
'-x, -y, -z'
'x-1/2, -y-1/2, z-1/2'

loop_
_atom_site_label
_atom_site_type_symbol
_atom_site_fract_x
_atom_site_fract_y
_atom_site_fract_z
_atom_site_U_iso_or_equiv
_atom_site_adp_type
_atom_site_occupancy
_atom_site_symmetry_multiplicity
_atom_site_calc_flag
_atom_site_refinement_flags
_atom_site_disorder_assembly
_atom_site_disorder_group
Co1 Co 0.71247(4) 0.13257(2) 0.20335(3) 0.01665(13) Uani 1 1 d D . .
S2 S 0.6635(3) 0.25622(15) 0.21453(14) 0.0241(5) Uani 0.67 1 d PD A 1
B6 B 0.5984(12) 0.1969(6) 0.0760(9) 0.0092(16) Uiso 0.67 1 d PD A 1
H6 H 0.6393 0.2094 0.0119 0.011 Uiso 0.67 1 d PR A 1
S2' S 0.6085(7) 0.2043(3) 0.0753(5) 0.0241(5) Uani 0.33 1 d PD A 2
B6' B 0.678(3) 0.2506(14) 0.2325(15) 0.0092(16) Uiso 0.33 1 d PD A 2
H6' H 0.7451 0.2975 0.2546 0.011 Uiso 0.33 1 d PR A 2
B3 B 0.5965(4) 0.17761(18) 0.3155(3) 0.0221(7) Uani 1 1 d . A .
H3 H 0.647(3) 0.1777(19) 0.393(3) 0.044(9) Uiso 1 1 d . . .
C4 C 0.5155(3) 0.09891(15) 0.2470(2) 0.0180(6) Uani 1 1 d . A .
B5 B 0.5193(4) 0.10405(18) 0.1137(3) 0.0199(7) Uani 1 1 d . A .
H5 H 0.513(3) 0.0567(16) 0.063(2) 0.032(8) Uiso 1 1 d . . .
B7 B 0.4815(4) 0.2645(2) 0.2708(3) 0.0254(8) Uani 1 1 d . . .
H7 H 0.472(3) 0.3154(18) 0.317(2) 0.039(9) Uiso 1 1 d . . .
B8 B 0.4070(4) 0.17213(19) 0.2916(3) 0.0227(7) Uani 1 1 d . A .
H8 H 0.350(3) 0.1594(16) 0.353(2) 0.027(8) Uiso 1 1 d . . .
B9 B 0.3590(4) 0.12533(18) 0.1695(3) 0.0217(7) Uani 1 1 d . . .
H9 H 0.271(3) 0.0852(17) 0.154(2) 0.028(8) Uiso 1 1 d . . .
B10 B 0.4040(4) 0.18792(19) 0.0702(3) 0.0226(7) Uani 1 1 d . A .
H10 H 0.343(3) 0.1900(14) -0.004(2) 0.015(7) Uiso 1 1 d . . .
B11 B 0.4768(4) 0.27724(19) 0.1302(3) 0.0267(8) Uani 1 1 d . A .
H11 H 0.466(3) 0.3339(17) 0.091(2) 0.033(8) Uiso 1 1 d . . .
B12 B 0.3377(4) 0.22828(19) 0.1816(3) 0.0254(8) Uani 1 1 d . A .
H12 H 0.235(3) 0.2510(16) 0.173(2) 0.020(7) Uiso 1 1 d . . .
C5 C 0.9242(3) 0.13931(16) 0.2542(2) 0.0211(6) Uani 1 1 d . A .
C6 C 0.8985(3) 0.11895(16) 0.1443(2) 0.0209(6) Uani 1 1 d . A .
C7 C 0.8397(3) 0.04335(16) 0.1711(2) 0.0230(6) Uani 1 1 d . A .
C8 C 0.8674(3) 0.06465(16) 0.2814(2) 0.0224(6) Uani 1 1 d . A .
C9 C 1.0000(3) 0.20415(18) 0.3171(2) 0.0317(8) Uani 1 1 d . . .
H9A H 1.1010 0.1895 0.3376 0.048 Uiso 1 1 calc R A .
H9B H 0.9539 0.2131 0.3800 0.048 Uiso 1 1 calc R . .
H9C H 0.9950 0.2525 0.2751 0.048 Uiso 1 1 calc R . .
C10 C 0.9391(3) 0.15335(19) 0.0464(2) 0.0313(7) Uani 1 1 d . . .
H10A H 1.0397 0.1404 0.0408 0.047 Uiso 1 1 calc R A .
H10B H 0.9276 0.2108 0.0478 0.047 Uiso 1 1 calc R . .
H10C H 0.8768 0.1316 -0.0140 0.047 Uiso 1 1 calc R . .
C11 C 0.7998(3) -0.03116(17) 0.1141(3) 0.0350(8) Uani 1 1 d . . .
H11A H 0.8843 -0.0656 0.1181 0.053 Uiso 1 1 calc R A .
H11B H 0.7652 -0.0193 0.0405 0.053 Uiso 1 1 calc R . .
H11C H 0.7235 -0.0577 0.1459 0.053 Uiso 1 1 calc R . .
C12 C 0.8732(3) 0.02108(19) 0.3824(2) 0.0340(8) Uani 1 1 d . . .
H12A H 0.9726 0.0049 0.4062 0.051 Uiso 1 1 calc R A .
H12B H 0.8116 -0.0258 0.3722 0.051 Uiso 1 1 calc R . .
H12C H 0.8392 0.0554 0.4351 0.051 Uiso 1 1 calc R . .
N1 N 0.5256(2) 0.02571(13) 0.30443(18) 0.0222(5) Uani 1 1 d . . .
H1 H 0.6030 0.0207 0.3495 0.027 Uiso 1 1 d R A .
C13 C 0.4168(3) -0.03805(16) 0.3031(2) 0.0258(7) Uani 1 1 d . A .
C14 C 0.3828(3) -0.07583(17) 0.1947(2) 0.0316(7) Uani 1 1 d . . .
H14A H 0.3336 -0.0374 0.1455 0.047 Uiso 1 1 calc R A .
H14B H 0.3205 -0.1218 0.1990 0.047 Uiso 1 1 calc R . .
H14C H 0.4726 -0.0925 0.1701 0.047 Uiso 1 1 calc R . .
C15 C 0.4911(4) -0.09939(17) 0.3790(2) 0.0340(8) Uani 1 1 d . . .
H15A H 0.5129 -0.0760 0.4490 0.051 Uiso 1 1 calc R A .
H15B H 0.5808 -0.1166 0.3546 0.051 Uiso 1 1 calc R . .
H15C H 0.4273 -0.1449 0.3822 0.051 Uiso 1 1 calc R . .
C16 C 0.2791(3) -0.01150(18) 0.3443(3) 0.0336(8) Uani 1 1 d . . .
H16A H 0.3034 0.0109 0.4146 0.050 Uiso 1 1 calc R A .
H16B H 0.2151 -0.0569 0.3474 0.050 Uiso 1 1 calc R . .
H16C H 0.2306 0.0286 0.2974 0.050 Uiso 1 1 calc R . .

loop_
_atom_site_aniso_label
_atom_site_aniso_U_11
_atom_site_aniso_U_22
_atom_site_aniso_U_33
_atom_site_aniso_U_23
_atom_site_aniso_U_13
_atom_site_aniso_U_12
Co1 0.0164(2) 0.0166(2) 0.0170(2) -0.00150(14) 0.00246(15) 0.00033(16)
S2 0.0268(10) 0.0190(7) 0.0258(10) -0.0010(7) 0.0011(7) 0.0005(5)
S2' 0.0268(10) 0.0190(7) 0.0258(10) -0.0010(7) 0.0011(7) 0.0005(5)
B3 0.025(2) 0.0195(16) 0.0225(18) -0.0065(13) 0.0068(15) -0.0012(15)
C4 0.0180(15) 0.0163(13) 0.0204(15) -0.0013(11) 0.0049(12) -0.0012(12)
B5 0.0211(19) 0.0183(16) 0.0197(17) -0.0011(13) 0.0000(14) -0.0011(14)
B7 0.026(2) 0.0222(17) 0.0298(19) -0.0076(14) 0.0082(15) -0.0004(15)
B8 0.0203(19) 0.0217(17) 0.0278(19) -0.0031(14) 0.0094(15) 0.0013(15)
B9 0.0169(18) 0.0199(16) 0.0281(19) -0.0001(13) 0.0030(14) 0.0000(14)
B10 0.0216(19) 0.0210(16) 0.0248(19) 0.0020(13) 0.0017(15) 0.0020(14)
B11 0.029(2) 0.0186(16) 0.033(2) 0.0015(14) 0.0049(16) 0.0047(15)
B12 0.020(2) 0.0200(17) 0.036(2) 0.0019(14) 0.0047(15) 0.0039(15)
C5 0.0132(15) 0.0287(15) 0.0211(15) -0.0040(12) 0.0018(12) 0.0023(12)
C6 0.0128(15) 0.0311(16) 0.0195(15) -0.0016(12) 0.0045(12) 0.0065(12)
C7 0.0196(16) 0.0228(15) 0.0257(16) -0.0039(12) 0.0000(12) 0.0084(13)
C8 0.0171(16) 0.0285(16) 0.0216(15) 0.0015(12) 0.0026(12) 0.0047(13)
C9 0.0208(17) 0.0402(19) 0.0336(19) -0.0111(14) 0.0022(14) -0.0065(14)
C10 0.0216(17) 0.049(2) 0.0243(17) 0.0035(14) 0.0071(13) 0.0037(15)
C11 0.037(2) 0.0267(16) 0.040(2) -0.0105(14) -0.0002(15) 0.0099(15)
C12 0.0240(18) 0.047(2) 0.0308(18) 0.0130(15) 0.0011(14) 0.0043(15)
N1 0.0210(13) 0.0208(12) 0.0230(13) 0.0066(10) -0.0040(10) -0.0032(10)
C13 0.0291(18) 0.0203(14) 0.0270(17) 0.0046(12) 0.0004(13) -0.0062(13)
C14 0.039(2) 0.0226(15) 0.0310(18) 0.0018(13) -0.0015(15) -0.0074(14)
C15 0.042(2) 0.0244(16) 0.0340(19) 0.0063(14) -0.0019(15) -0.0100(15)
C16 0.0305(19) 0.0365(18) 0.0342(19) 0.0030(14) 0.0058(14) -0.0140(15)

loop_
_atom_type_symbol
_atom_type_description
_atom_type_scat_dispersion_real
_atom_type_scat_dispersion_imag
_atom_type_scat_source
C C 0.0033 0.0016 'International Tables Vol C Tables 4.2.6.8 and 6.1.1.4'
H H 0.0000 0.0000 'International Tables Vol C Tables 4.2.6.8 and 6.1.1.4'
B B 0.0013 0.0007 'International Tables Vol C Tables 4.2.6.8 and 6.1.1.4'
S S 0.1246 0.1234 'International Tables Vol C Tables 4.2.6.8 and 6.1.1.4'
Co Co 0.3494 0.9721 'International Tables Vol C Tables 4.2.6.8 and 6.1.1.4'
N N 0.0061 0.0033 'International Tables Vol C Tables 4.2.6.8 and 6.1.1.4'

loop_
_geom_angle_atom_site_label_1
_geom_angle_atom_site_label_2
_geom_angle_atom_site_label_3
_geom_angle
C7 Co1 C6 42.55(11)
C7 Co1 C5 61.40(11)
C6 Co1 C5 42.22(11)
C7 Co1 C8 42.48(11)
C6 Co1 C8 61.22(11)
C5 Co1 C8 41.81(11)
C7 Co1 B6' 151.6(8)
C6 Co1 B6' 110.2(8)
C5 Co1 B6' 93.3(7)
C8 Co1 B6' 125.6(6)
C7 Co1 B3 143.79(13)
C6 Co1 B3 150.73(12)
C5 Co1 B3 109.87(13)
C8 Co1 B3 105.88(13)
B6' Co1 B3 53.6(7)
C7 Co1 B5 101.99(12)
C6 Co1 B5 120.04(12)
C5 Co1 B5 161.35(12)
C8 Co1 B5 131.54(12)
B6' Co1 B5 100.4(7)
B3 Co1 B5 88.53(14)
C7 Co1 C4 115.02(11)
C6 Co1 C4 156.68(11)
C5 Co1 C4 143.27(11)
C8 Co1 C4 108.35(11)
B6' Co1 C4 92.9(8)
B3 Co1 C4 48.99(11)
B5 Co1 C4 49.11(12)
C7 Co1 B6 118.5(3)
C6 Co1 B6 98.0(3)
C5 Co1 B6 126.4(3)
C8 Co1 B6 158.4(3)
B6' Co1 B6 64.6(6)
B3 Co1 B6 95.3(3)
B5 Co1 B6 51.7(3)
C4 Co1 B6 88.7(3)
C7 Co1 S2 152.41(12)
C6 Co1 S2 109.93(11)
C5 Co1 S2 97.63(11)
C8 Co1 S2 131.97(10)
B6' Co1 S2 6.9(6)
B3 Co1 S2 57.14(12)
B5 Co1 S2 94.97(11)
C4 Co1 S2 92.54(11)
B6 Co1 S2 57.7(3)
C7 Co1 S2' 118.93(17)
C6 Co1 S2' 95.76(17)
C5 Co1 S2' 122.62(17)
C8 Co1 S2' 156.84(17)
B6' Co1 S2' 62.1(6)
B3 Co1 S2' 95.75(18)
B5 Co1 S2' 55.75(17)
C4 Co1 S2' 92.00(17)
B6 Co1 S2' 4.1(4)
S2 Co1 S2' 55.15(15)
B7 S2 B11 55.43(16)
B7 S2 B3 56.21(16)
B11 S2 B3 98.3(2)
B7 S2 B6 100.6(3)
B11 S2 B6 58.2(3)
B3 S2 B6 98.8(4)
B7 S2 Co1 107.44(17)
B11 S2 Co1 108.74(16)
B3 S2 Co1 59.24(11)
B6 S2 Co1 60.6(4)
B7 S2 H6' 111.4
B11 S2 H6' 130.5
B3 S2 H6' 111.7
B6 S2 H6' 144.4
Co1 S2 H6' 120.3
B10 B6 B5 60.1(3)
B10 B6 B11 56.4(4)
B5 B6 B11 103.1(5)
B10 B6 S2 104.7(5)
B5 B6 S2 105.8(6)
B11 B6 S2 58.2(3)
B10 B6 Co1 112.6(5)
B5 B6 Co1 62.4(4)
B11 B6 Co1 109.6(5)
S2 B6 Co1 61.7(4)
B10 B6 H6 119.1
B5 B6 H6 128.9
B11 B6 H6 117.4
S2 B6 H6 121.2
Co1 B6 H6 123.2
B10 S2' B11 55.1(2)
B10 S2' B5 55.7(2)
B11 S2' B5 98.3(3)
B10 S2' B6' 104.7(8)
B11 S2' B6' 63.9(6)
B5 S2' B6' 99.2(9)
B10 S2' Co1 106.7(3)
B11 S2' Co1 108.7(3)
B5 S2' Co1 59.5(2)
B6' S2' Co1 56.7(6)
B10 S2' H6 114.7
B11 S2' H6 124.1
B5 S2' H6 120.2
B6' S2' H6 135.1
Co1 S2' H6 125.0
B3 B6' B7 58.1(8)
B3 B6' Co1 63.1(7)
B7 B6' Co1 109.4(13)
B3 B6' S2' 101.5(12)
B7 B6' S2' 95.9(10)
Co1 B6' S2' 61.3(7)
B3 B6' H6' 129.4
B7 B6' H6' 113.1
Co1 B6' H6' 133.7
S2' B6' H6' 128.9
C4 B3 B8 60.29(17)
C4 B3 B7 104.8(2)
B8 B3 B7 57.45(18)
C4 B3 B6' 114.0(7)
B8 B3 B6' 114.5(7)
B7 B3 B6' 64.1(6)
C4 B3 S2 109.6(2)
B8 B3 S2 108.4(2)
B7 B3 S2 59.89(16)
C4 B3 Co1 65.91(14)
B8 B3 Co1 118.0(2)
B7 B3 Co1 114.3(2)
B6' B3 Co1 63.3(6)
S2 B3 Co1 63.62(12)
C4 B3 H3 127.1(18)
B8 B3 H3 118.7(18)
B7 B3 H3 117.4(18)
B6' B3 H3 112.4(19)
S2 B3 H3 118.4(18)
Co1 B3 H3 117.2(18)
N1 C4 B9 121.0(2)
N1 C4 B3 114.2(2)
B9 C4 B3 112.3(2)
N1 C4 B5 123.1(2)
B9 C4 B5 62.54(18)
B3 C4 B5 113.9(2)
N1 C4 B8 116.3(2)
B9 C4 B8 61.20(18)
B3 C4 B8 61.10(18)
B5 C4 B8 112.5(2)
N1 C4 Co1 112.03(18)
B9 C4 Co1 119.38(18)
B3 C4 Co1 65.10(14)
B5 C4 Co1 65.12(14)
B8 C4 Co1 118.02(18)
C4 B5 B6 111.7(4)
C4 B5 B9 58.56(17)
B6 B5 B9 109.0(4)
C4 B5 B10 104.7(2)
B6 B5 B10 59.6(4)
B9 B5 B10 58.11(18)
C4 B5 S2' 110.9(3)
B9 B5 S2' 109.4(3)
B10 B5 S2' 60.6(2)
C4 B5 Co1 65.77(14)
B6 B5 Co1 66.0(4)
B9 B5 Co1 116.6(2)
B10 B5 Co1 115.22(19)
S2' B5 Co1 64.7(2)
C4 B5 H5 125.8(16)
B6 B5 H5 119.4(17)
B9 B5 H5 115.4(16)
B10 B5 H5 115.2(16)
S2' B5 H5 119.9(17)
Co1 B5 H5 120.7(16)
B8 B7 B12 60.15(19)
B8 B7 B11 107.6(2)
B12 B7 B11 58.48(19)
B8 B7 B3 58.22(18)
B12 B7 B3 106.6(2)
B11 B7 B3 109.7(2)
B8 B7 S2 112.4(2)
B12 B7 S2 111.4(2)
B11 B7 S2 62.80(16)
B3 B7 S2 63.90(16)
B8 B7 B6' 109.6(7)
B12 B7 B6' 116.8(7)
B11 B7 B6' 70.4(6)
B3 B7 B6' 57.8(6)
B8 B7 H7 125.5(17)
B12 B7 H7 122.5(16)
B11 B7 H7 117.8(17)
B3 B7 H7 123.9(17)
S2 B7 H7 114.1(16)
B6' B7 H7 112.6(18)
B7 B8 C4 108.9(2)
B7 B8 B12 60.2(2)
C4 B8 B12 106.7(2)
B7 B8 B3 64.32(19)
C4 B8 B3 58.61(17)
B12 B8 B3 111.5(2)
B7 B8 B9 108.9(2)
C4 B8 B9 58.53(17)
B12 B8 B9 60.16(19)
B3 B8 B9 108.0(2)
B7 B8 H8 124.2(15)
C4 B8 H8 119.0(15)
B12 B8 H8 123.8(16)
B3 B8 H8 119.3(16)
B9 B8 H8 119.4(16)
C4 B9 B10 108.1(2)
C4 B9 B12 107.7(2)
B10 B9 B12 60.53(19)
C4 B9 B8 60.27(18)
B10 B9 B8 108.7(2)
B12 B9 B8 59.71(19)
C4 B9 B5 58.89(17)
B10 B9 B5 62.11(19)
B12 B9 B5 110.3(2)
B8 B9 B5 108.8(2)
C4 B9 H9 121.3(15)
B10 B9 H9 120.3(15)
B12 B9 H9 123.6(15)
B8 B9 H9 123.4(15)
B5 B9 H9 117.8(15)
B9 B10 B6 110.9(4)
B9 B10 B12 60.01(19)
B6 B10 B12 113.1(4)
B9 B10 B11 108.1(2)
B6 B10 B11 65.9(3)
B12 B10 B11 58.70(19)
B9 B10 B5 59.78(18)
B6 B10 B5 60.3(4)
B12 B10 B5 108.0(2)
B11 B10 B5 110.5(2)
B9 B10 S2' 113.4(3)
B12 B10 S2' 111.8(3)
B11 B10 S2' 62.9(2)
B5 B10 S2' 63.7(2)
B9 B10 H10 121.8(14)
B6 B10 H10 117.4(15)
B12 B10 H10 121.0(14)
B11 B10 H10 119.7(13)
B5 B10 H10 122.4(14)
S2' B10 H10 116.7(14)
B12 B11 B10 60.15(19)
B12 B11 B7 59.06(19)
B10 B11 B7 106.6(2)
B12 B11 S2' 112.2(3)
B10 B11 S2' 62.0(2)
B7 B11 S2' 110.8(3)
B12 B11 S2 111.0(2)
B10 B11 S2 110.2(2)
B7 B11 S2 61.77(17)
S2' B11 S2 61.6(2)
B12 B11 B6 107.6(3)
B10 B11 B6 57.7(3)
B7 B11 B6 109.5(4)
S2 B11 B6 63.5(4)
B12 B11 H11 124.8(15)
B10 B11 H11 122.7(16)
B7 B11 H11 124.0(16)
S2' B11 H11 114.6(16)
S2 B11 H11 116.1(15)
B6 B11 H11 118.1(16)
B11 B12 B8 110.4(2)
B11 B12 B7 62.5(2)
B8 B12 B7 59.62(19)
B11 B12 B9 109.7(2)
B8 B12 B9 60.14(19)
B7 B12 B9 108.4(2)
B11 B12 B10 61.15(19)
B8 B12 B10 108.1(2)
B7 B12 B10 110.0(2)
B9 B12 B10 59.46(18)
B11 B12 H12 120.9(15)
B8 B12 H12 122.1(15)
B7 B12 H12 124.5(15)
B9 B12 H12 118.3(15)
B10 B12 H12 118.5(15)
C8 C5 C6 90.6(2)
C8 C5 C9 133.2(3)
C6 C5 C9 135.6(3)
C8 C5 Co1 69.30(15)
C6 C5 Co1 68.83(15)
C9 C5 Co1 126.8(2)
C5 C6 C7 89.8(2)
C5 C6 C10 135.2(3)
C7 C6 C10 134.1(3)
C5 C6 Co1 68.95(15)
C7 C6 Co1 68.63(15)
C10 C6 Co1 127.7(2)
C6 C7 C8 89.4(2)
C6 C7 C11 135.3(3)
C8 C7 C11 134.0(3)
C6 C7 Co1 68.82(15)
C8 C7 Co1 69.12(15)
C11 C7 Co1 128.9(2)
C5 C8 C7 90.2(2)
C5 C8 C12 132.8(3)
C7 C8 C12 135.2(3)
C5 C8 Co1 68.89(15)
C7 C8 Co1 68.40(15)
C12 C8 Co1 131.2(2)
C5 C9 H9A 109.5
C5 C9 H9B 109.5
H9A C9 H9B 109.5
C5 C9 H9C 109.5
H9A C9 H9C 109.5
H9B C9 H9C 109.5
C6 C10 H10A 109.5
C6 C10 H10B 109.5
H10A C10 H10B 109.5
C6 C10 H10C 109.5
H10A C10 H10C 109.5
H10B C10 H10C 109.5
C7 C11 H11A 109.5
C7 C11 H11B 109.5
H11A C11 H11B 109.5
C7 C11 H11C 109.5
H11A C11 H11C 109.5
H11B C11 H11C 109.5
C8 C12 H12A 109.5
C8 C12 H12B 109.5
H12A C12 H12B 109.5
C8 C12 H12C 109.5
H12A C12 H12C 109.5
H12B C12 H12C 109.5
C4 N1 C13 128.5(2)
C4 N1 H1 114.7
C13 N1 H1 116.5
N1 C13 C16 113.1(2)
N1 C13 C15 103.6(2)
C16 C13 C15 108.2(3)
N1 C13 C14 111.9(2)
C16 C13 C14 111.0(2)
C15 C13 C14 108.7(2)
C13 C14 H14A 109.5
C13 C14 H14B 109.5
H14A C14 H14B 109.5
C13 C14 H14C 109.5
H14A C14 H14C 109.5
H14B C14 H14C 109.5
C13 C15 H15A 109.5
C13 C15 H15B 109.5
H15A C15 H15B 109.5
C13 C15 H15C 109.5
H15A C15 H15C 109.5
H15B C15 H15C 109.5
C13 C16 H16A 109.5
C13 C16 H16B 109.5
H16A C16 H16B 109.5
C13 C16 H16C 109.5
H16A C16 H16C 109.5
H16B C16 H16C 109.5

loop_
_geom_bond_atom_site_label_1
_geom_bond_atom_site_label_2
_geom_bond_distance
Co1 C7 2.004(3)
Co1 C6 2.006(3)
Co1 C5 2.008(3)
Co1 C8 2.013(3)
Co1 B6' 2.07(2)
Co1 B3 2.067(3)
Co1 B5 2.070(3)
Co1 C4 2.080(3)
Co1 B6 2.133(13)
Co1 S2 2.155(2)
Co1 S2' 2.172(7)
S2 B7 1.946(4)
S2 B11 1.965(4)
S2 B3 2.020(4)
S2 B6 2.068(10)
S2 H6' 1.1111
B6 B10 1.820(11)
B6 B5 1.832(10)
B6 B11 1.964(11)
B6 H6 0.9787
S2' B10 1.929(7)
S2' B11 1.947(7)
S2' B5 1.985(6)
S2' B6' 2.19(2)
S2' H6 0.9053
B6' B3 1.86(3)
B6' B7 1.98(2)
B6' H6' 1.0301
B3 C4 1.720(4)
B3 B8 1.764(5)
B3 B7 1.870(5)
B3 H3 1.05(3)
C4 N1 1.442(3)
C4 B9 1.719(4)
C4 B5 1.725(4)
C4 B8 1.750(4)
B5 B9 1.787(5)
B5 B10 1.828(5)
B5 H5 1.03(3)
B7 B8 1.749(5)
B7 B12 1.760(5)
B7 B11 1.819(5)
B7 H7 1.06(3)
B8 B12 1.758(5)
B8 B9 1.766(5)
B8 H8 1.03(3)
B9 B10 1.756(5)
B9 B12 1.766(4)
B9 H9 1.07(3)
B10 B12 1.775(5)
B10 B11 1.793(5)
B10 H10 1.04(3)
B11 B12 1.749(5)
B11 H11 1.08(3)
B12 H12 1.03(3)
C5 C8 1.435(4)
C5 C6 1.446(4)
C5 C9 1.488(4)
C6 C7 1.455(4)
C6 C10 1.485(4)
C7 C8 1.455(4)
C7 C11 1.484(4)
C8 C12 1.490(4)
C9 H9A 0.9800
C9 H9B 0.9800
C9 H9C 0.9800
C10 H10A 0.9800
C10 H10B 0.9800
C10 H10C 0.9800
C11 H11A 0.9800
C11 H11B 0.9800
C11 H11C 0.9800
C12 H12A 0.9800
C12 H12B 0.9800
C12 H12C 0.9800
N1 C13 1.485(3)
N1 H1 0.8700
C13 C16 1.527(4)
C13 C15 1.530(4)
C13 C14 1.531(4)
C14 H14A 0.9800
C14 H14B 0.9800
C14 H14C 0.9800
C15 H15A 0.9800
C15 H15B 0.9800
C15 H15C 0.9800
C16 H16A 0.9800
C16 H16B 0.9800
C16 H16C 0.9800

loop_
_geom_torsion_atom_site_label_1
_geom_torsion_atom_site_label_2
_geom_torsion_atom_site_label_3
_geom_torsion_atom_site_label_4
_geom_torsion
C7 Co1 S2 B7 -177.0(2)
C6 Co1 S2 B7 179.41(15)
C5 Co1 S2 B7 -138.85(15)
C8 Co1 S2 B7 -111.86(18)
B6' Co1 S2 B7 -87(7)
B3 Co1 S2 B7 -30.08(17)
B5 Co1 S2 B7 54.94(16)
C4 Co1 S2 B7 5.77(15)
B6 Co1 S2 B7 92.6(3)
S2' Co1 S2 B7 96.4(2)
C7 Co1 S2 B11 124.4(2)
C6 Co1 S2 B11 120.84(17)
C5 Co1 S2 B11 162.58(17)
C8 Co1 S2 B11 -170.43(16)
B6' Co1 S2 B11 -146(7)
B3 Co1 S2 B11 -88.7(2)
B5 Co1 S2 B11 -3.64(18)
C4 Co1 S2 B11 -52.80(17)
B6 Co1 S2 B11 34.0(3)
S2' Co1 S2 B11 37.9(2)
C7 Co1 S2 B3 -146.9(2)
C6 Co1 S2 B3 -150.51(15)
C5 Co1 S2 B3 -108.77(15)
C8 Co1 S2 B3 -81.78(19)
B6' Co1 S2 B3 -57(7)
B5 Co1 S2 B3 85.02(15)
C4 Co1 S2 B3 35.85(14)
B6 Co1 S2 B3 122.7(3)
S2' Co1 S2 B3 126.5(2)
C7 Co1 S2 B6 90.4(4)
C6 Co1 S2 B6 86.8(3)
C5 Co1 S2 B6 128.6(3)
C8 Co1 S2 B6 155.6(3)
B6' Co1 S2 B6 -180(7)
B3 Co1 S2 B6 -122.7(3)
B5 Co1 S2 B6 -37.6(3)
C4 Co1 S2 B6 -86.8(3)
S2' Co1 S2 B6 3.9(5)
B7 S2 B6 B10 3.9(6)
B11 S2 B6 B10 -33.4(4)
B3 S2 B6 B10 61.0(5)
Co1 S2 B6 B10 108.1(5)
B7 S2 B6 B5 -58.6(6)
B11 S2 B6 B5 -95.9(5)
B3 S2 B6 B5 -1.5(6)
Co1 S2 B6 B5 45.6(4)
B7 S2 B6 B11 37.3(3)
B3 S2 B6 B11 94.4(2)
Co1 S2 B6 B11 141.5(3)
B7 S2 B6 Co1 -104.1(2)
B11 S2 B6 Co1 -141.5(3)
B3 S2 B6 Co1 -47.1(2)
C7 Co1 B6 B10 116.8(4)
C6 Co1 B6 B10 156.4(4)
C5 Co1 B6 B10 -169.3(3)
C8 Co1 B6 B10 141.5(5)
B6' Co1 B6 B10 -95.0(9)
B3 Co1 B6 B10 -49.8(5)
B5 Co1 B6 B10 34.1(3)
C4 Co1 B6 B10 -1.2(5)
S2 Co1 B6 B10 -95.0(5)
S2' Co1 B6 B10 -146(6)
C7 Co1 B6 B5 82.7(3)
C6 Co1 B6 B5 122.3(2)
C5 Co1 B6 B5 156.60(17)
C8 Co1 B6 B5 107.4(6)
B6' Co1 B6 B5 -129.1(9)
B3 Co1 B6 B5 -83.9(3)
C4 Co1 B6 B5 -35.3(3)
S2 Co1 B6 B5 -129.1(4)
S2' Co1 B6 B5 -180(6)
C7 Co1 B6 B11 177.6(3)
C6 Co1 B6 B11 -142.8(4)
C5 Co1 B6 B11 -108.5(4)
C8 Co1 B6 B11 -157.7(4)
B6' Co1 B6 B11 -34.2(9)
B3 Co1 B6 B11 11.0(4)
B5 Co1 B6 B11 94.9(5)
C4 Co1 B6 B11 59.6(4)
S2 Co1 B6 B11 -34.2(3)
S2' Co1 B6 B11 -85(6)
C7 Co1 B6 S2 -148.20(17)
C6 Co1 B6 S2 -108.6(2)
C5 Co1 B6 S2 -74.3(3)
C8 Co1 B6 S2 -123.5(6)
B6' Co1 B6 S2 0.0(9)
B3 Co1 B6 S2 45.3(2)
B5 Co1 B6 S2 129.1(4)
C4 Co1 B6 S2 93.9(2)
S2' Co1 B6 S2 -51(6)
C7 Co1 S2' B10 115.5(2)
C6 Co1 S2' B10 153.3(2)
C5 Co1 S2' B10 -171.66(18)
C8 Co1 S2' B10 147.3(3)
B6' Co1 S2' B10 -96.8(9)
B3 Co1 S2' B10 -53.6(3)
B5 Co1 S2' B10 30.6(2)
C4 Co1 S2' B10 -4.6(2)
B6 Co1 S2' B10 31(6)
S2 Co1 S2' B10 -96.3(3)
C7 Co1 S2' B11 173.6(2)
C6 Co1 S2' B11 -148.6(2)
C5 Co1 S2' B11 -113.6(3)
C8 Co1 S2' B11 -154.6(3)
B6' Co1 S2' B11 -38.8(9)
B3 Co1 S2' B11 4.4(3)
B5 Co1 S2' B11 88.7(3)
C4 Co1 S2' B11 53.4(3)
B6 Co1 S2' B11 89(6)
S2 Co1 S2' B11 -38.3(2)
C7 Co1 S2' B5 84.9(2)
C6 Co1 S2' B5 122.69(17)
C5 Co1 S2' B5 157.69(15)
C8 Co1 S2' B5 116.6(4)
B6' Co1 S2' B5 -127.5(9)
B3 Co1 S2' B5 -84.27(18)
C4 Co1 S2' B5 -35.30(17)
B6 Co1 S2' B5 0(6)
S2 Co1 S2' B5 -127.0(2)
C7 Co1 S2' B6' -147.6(9)
C6 Co1 S2' B6' -109.8(9)
C5 Co1 S2' B6' -74.8(9)
C8 Co1 S2' B6' -115.9(10)
B3 Co1 S2' B6' 43.2(9)
B5 Co1 S2' B6' 127.5(9)
C4 Co1 S2' B6' 92.2(9)
B6 Co1 S2' B6' 128(6)
S2 Co1 S2' B6' 0.5(9)
C7 Co1 B6' B3 -138.1(8)
C6 Co1 B6' B3 -152.1(3)
C5 Co1 B6' B3 -112.4(5)
C8 Co1 B6' B3 -83.7(8)
B5 Co1 B6' B3 80.3(5)
C4 Co1 B6' B3 31.4(5)
B6 Co1 B6' B3 118.6(8)
S2 Co1 B6' B3 119(7)
S2' Co1 B6' B3 122.2(8)
C7 Co1 B6' B7 -174.2(3)
C6 Co1 B6' B7 171.8(6)
C5 Co1 B6' B7 -148.5(7)
C8 Co1 B6' B7 -119.8(8)
B3 Co1 B6' B7 -36.1(6)
B5 Co1 B6' B7 44.2(8)
C4 Co1 B6' B7 -4.7(8)
B6 Co1 B6' B7 82.4(9)
S2 Co1 B6' B7 83(7)
S2' Co1 B6' B7 86.0(9)
C7 Co1 B6' S2' 99.8(10)
C6 Co1 B6' S2' 85.8(5)
C5 Co1 B6' S2' 125.5(4)
C8 Co1 B6' S2' 154.2(3)
B3 Co1 B6' S2' -122.2(8)
B5 Co1 B6' S2' -41.8(5)
C4 Co1 B6' S2' -90.7(4)
B6 Co1 B6' S2' -3.6(4)
S2 Co1 B6' S2' -3(6)
B10 S2' B6' B3 50.2(9)
B11 S2' B6' B3 88.3(9)
B5 S2' B6' B3 -6.6(9)
Co1 S2' B6' B3 -50.4(6)
B10 S2' B6' B7 -8.4(10)
B11 S2' B6' B7 29.7(5)
B5 S2' B6' B7 -65.1(8)
Co1 S2' B6' B7 -109.0(11)
B10 S2' B6' Co1 100.6(4)
B11 S2' B6' Co1 138.7(8)
B5 S2' B6' Co1 43.8(5)
B7 B6' B3 C4 95.5(5)
Co1 B6' B3 C4 -43.6(6)
S2' B6' B3 C4 5.7(10)
B7 B6' B3 B8 28.6(6)
Co1 B6' B3 B8 -110.4(4)
S2' B6' B3 B8 -61.2(9)
Co1 B6' B3 B7 -139.1(7)
S2' B6' B3 B7 -89.8(8)
B7 B6' B3 S2 48(6)
Co1 B6' B3 S2 -91(6)
S2' B6' B3 S2 -42(6)
B7 B6' B3 Co1 139.1(7)
S2' B6' B3 Co1 49.2(6)
B7 S2 B3 C4 96.2(2)
B11 S2 B3 C4 58.2(2)
B6 S2 B3 C4 -0.7(4)
Co1 S2 B3 C4 -48.70(16)
B7 S2 B3 B8 32.04(19)
B11 S2 B3 B8 -6.0(2)
B6 S2 B3 B8 -64.9(4)
Co1 S2 B3 B8 -112.8(2)
B11 S2 B3 B7 -37.99(18)
B6 S2 B3 B7 -96.9(4)
Co1 S2 B3 B7 -144.88(18)
B7 S2 B3 B6' -130(6)
B11 S2 B3 B6' -168(6)
B6 S2 B3 B6' 133(6)
Co1 S2 B3 B6' 85(6)
B7 S2 B3 Co1 144.88(18)
B11 S2 B3 Co1 106.89(15)
B6 S2 B3 Co1 48.0(4)
C7 Co1 B3 C4 -76.2(2)
C6 Co1 B3 C4 -159.7(2)
C5 Co1 B3 C4 -144.59(14)
C8 Co1 B3 C4 -100.75(16)
B6' Co1 B3 C4 136.4(8)
B5 Co1 B3 C4 32.28(16)
B6 Co1 B3 C4 83.6(3)
S2 Co1 B3 C4 129.16(18)
S2' Co1 B3 C4 87.6(2)
C7 Co1 B3 B8 -107.6(3)
C6 Co1 B3 B8 168.9(2)
C5 Co1 B3 B8 -176.0(2)
C8 Co1 B3 B8 -132.2(2)
B6' Co1 B3 B8 104.9(8)
B5 Co1 B3 B8 0.8(2)
C4 Co1 B3 B8 -31.45(19)
B6 Co1 B3 B8 52.1(3)
S2 Co1 B3 B8 97.7(2)
S2' Co1 B3 B8 56.2(3)
C7 Co1 B3 B7 -172.26(18)
C6 Co1 B3 B7 104.3(3)
C5 Co1 B3 B7 119.3(2)
C8 Co1 B3 B7 163.18(19)
B6' Co1 B3 B7 40.3(8)
B5 Co1 B3 B7 -63.8(2)
C4 Co1 B3 B7 -96.1(2)
B6 Co1 B3 B7 -12.5(3)
S2 Co1 B3 B7 33.09(17)
S2' Co1 B3 B7 -8.4(2)
C7 Co1 B3 B6' 147.4(8)
C6 Co1 B3 B6' 64.0(8)
C5 Co1 B3 B6' 79.0(8)
C8 Co1 B3 B6' 122.9(8)
B5 Co1 B3 B6' -104.1(8)
C4 Co1 B3 B6' -136.4(8)
B6 Co1 B3 B6' -52.8(8)
S2 Co1 B3 B6' -7.2(8)
S2' Co1 B3 B6' -48.7(8)
C7 Co1 B3 S2 154.66(17)
C6 Co1 B3 S2 71.2(3)
C5 Co1 B3 S2 86.25(13)
C8 Co1 B3 S2 130.09(12)
B6' Co1 B3 S2 7.2(8)
B5 Co1 B3 S2 -96.88(13)
C4 Co1 B3 S2 -129.16(18)
B6 Co1 B3 S2 -45.6(3)
S2' Co1 B3 S2 -41.52(18)
B8 B3 C4 N1 -107.9(3)
B7 B3 C4 N1 -145.5(2)
B6' B3 C4 N1 146.6(7)
S2 B3 C4 N1 151.7(2)
Co1 B3 C4 N1 104.2(2)
B8 B3 C4 B9 34.8(2)
B7 B3 C4 B9 -2.9(3)
B6' B3 C4 B9 -70.8(7)
S2 B3 C4 B9 -65.7(3)
Co1 B3 C4 B9 -113.2(2)
B8 B3 C4 B5 103.5(2)
B7 B3 C4 B5 65.8(3)
B6' B3 C4 B5 -2.1(8)
S2 B3 C4 B5 3.0(3)
Co1 B3 C4 B5 -44.50(19)
B7 B3 C4 B8 -37.7(2)
B6' B3 C4 B8 -105.6(7)
S2 B3 C4 B8 -100.5(2)
Co1 B3 C4 B8 -147.98(19)
B8 B3 C4 Co1 147.98(19)
B7 B3 C4 Co1 110.3(2)
B6' B3 C4 Co1 42.4(7)
S2 B3 C4 Co1 47.50(15)
C7 Co1 C4 N1 33.3(2)
C6 Co1 C4 N1 47.1(4)
C5 Co1 C4 N1 -41.8(3)
C8 Co1 C4 N1 -12.1(2)
B6' Co1 C4 N1 -141.2(6)
B3 Co1 C4 N1 -107.4(2)
B5 Co1 C4 N1 117.5(2)
B6 Co1 C4 N1 154.3(3)
S2 Co1 C4 N1 -148.13(18)
S2' Co1 C4 N1 156.7(2)
C7 Co1 C4 B9 -116.6(2)
C6 Co1 C4 B9 -102.8(3)
C5 Co1 C4 B9 168.32(19)
C8 Co1 C4 B9 -161.97(19)
B6' Co1 C4 B9 68.9(6)
B3 Co1 C4 B9 102.7(2)
B5 Co1 C4 B9 -32.40(19)
B6 Co1 C4 B9 4.4(3)
S2 Co1 C4 B9 61.97(19)
S2' Co1 C4 B9 6.8(2)
C7 Co1 C4 B3 140.72(16)
C6 Co1 C4 B3 154.6(3)
C5 Co1 C4 B3 65.7(2)
C8 Co1 C4 B3 95.36(17)
B6' Co1 C4 B3 -33.8(5)
B5 Co1 C4 B3 -135.1(2)
B6 Co1 C4 B3 -98.2(3)
S2 Co1 C4 B3 -40.69(15)
S2' Co1 C4 B3 -95.9(2)
C7 Co1 C4 B5 -84.21(16)
C6 Co1 C4 B5 -70.4(3)
C5 Co1 C4 B5 -159.27(18)
C8 Co1 C4 B5 -129.57(15)
B6' Co1 C4 B5 101.3(5)
B3 Co1 C4 B5 135.1(2)
B6 Co1 C4 B5 36.8(3)
S2 Co1 C4 B5 94.38(14)
S2' Co1 C4 B5 39.18(19)
C7 Co1 C4 B8 172.45(19)
C6 Co1 C4 B8 -173.7(2)
C5 Co1 C4 B8 97.4(2)
C8 Co1 C4 B8 127.1(2)
B6' Co1 C4 B8 -2.0(6)
B3 Co1 C4 B8 31.7(2)
B5 Co1 C4 B8 -103.3(2)
B6 Co1 C4 B8 -66.5(3)
S2 Co1 C4 B8 -9.0(2)
S2' Co1 C4 B8 -64.2(2)
N1 C4 B5 B6 -149.7(5)
B9 C4 B5 B6 99.6(5)
B3 C4 B5 B6 -4.2(5)
B8 C4 B5 B6 62.9(5)
Co1 C4 B5 B6 -48.7(4)
N1 C4 B5 B9 110.7(3)
B3 C4 B5 B9 -103.8(2)
B8 C4 B5 B9 -36.6(2)
Co1 C4 B5 B9 -148.25(18)
N1 C4 B5 B10 147.6(2)
B9 C4 B5 B10 36.8(2)
B3 C4 B5 B10 -66.9(3)
B8 C4 B5 B10 0.2(3)
Co1 C4 B5 B10 -111.41(19)
N1 C4 B5 S2' -148.7(3)
B9 C4 B5 S2' 100.6(3)
B3 C4 B5 S2' -3.2(4)
B8 C4 B5 S2' 63.9(3)
Co1 C4 B5 S2' -47.7(2)
N1 C4 B5 Co1 -101.0(2)
B9 C4 B5 Co1 148.25(18)
B3 C4 B5 Co1 44.49(19)
B8 C4 B5 Co1 111.6(2)
B10 B6 B5 C4 -94.7(4)
B11 B6 B5 C4 -56.9(6)
S2 B6 B5 C4 3.4(6)
Co1 B6 B5 C4 48.6(3)
B10 B6 B5 B9 -31.9(4)
B11 B6 B5 B9 5.9(6)
S2 B6 B5 B9 66.2(6)
Co1 B6 B5 B9 111.4(3)
B11 B6 B5 B10 37.8(4)
S2 B6 B5 B10 98.1(5)
Co1 B6 B5 B10 143.3(4)
B10 B6 B5 S2' -143(23)
B11 B6 B5 S2' -105(23)
S2 B6 B5 S2' -45(23)
Co1 B6 B5 S2' 0(23)
B10 B6 B5 Co1 -143.3(4)
B11 B6 B5 Co1 -105.5(5)
S2 B6 B5 Co1 -45.2(4)
B10 S2' B5 C4 -95.5(3)
B11 S2' B5 C4 -58.7(4)
B6' S2' B5 C4 6.0(7)
Co1 S2' B5 C4 48.2(2)
B10 S2' B5 B6 36(23)
B11 S2' B5 B6 73(23)
B6' S2' B5 B6 138(23)
B10 S2' B5 B9 -32.7(3)
B11 S2' B5 B9 4.1(4)
B6' S2' B5 B9 68.8(6)
Co1 S2' B5 B9 111.0(2)
B11 S2' B5 B10 36.9(2)
B6' S2' B5 B10 101.6(6)
Co1 S2' B5 B10 143.8(2)
B10 S2' B5 Co1 -143.8(2)
B11 S2' B5 Co1 -106.9(3)
B6' S2' B5 Co1 -42.2(6)
C7 Co1 B5 C4 112.83(15)
C6 Co1 B5 C4 154.49(14)
C5 Co1 B5 C4 138.5(3)
C8 Co1 B5 C4 77.83(19)
B6' Co1 B5 C4 -84.7(7)
B3 Co1 B5 C4 -32.22(15)
B6 Co1 B5 C4 -130.2(4)
S2 Co1 B5 C4 -89.05(14)
S2' Co1 B5 C4 -130.2(2)
C7 Co1 B5 B6 -117.0(4)
C6 Co1 B5 B6 -75.3(4)
C5 Co1 B5 B6 -91.3(5)
C8 Co1 B5 B6 -152.0(4)
B6' Co1 B5 B6 45.5(7)
B3 Co1 B5 B6 98.0(4)
C4 Co1 B5 B6 130.2(4)
S2 Co1 B5 B6 41.1(4)
S2' Co1 B5 B6 0.0(5)
C7 Co1 B5 B9 143.0(2)
C6 Co1 B5 B9 -175.37(18)
C5 Co1 B5 B9 168.7(3)
C8 Co1 B5 B9 108.0(2)
B6' Co1 B5 B9 -54.6(7)
B3 Co1 B5 B9 -2.1(2)
C4 Co1 B5 B9 30.14(18)
B6 Co1 B5 B9 -100.1(4)
S2 Co1 B5 B9 -58.9(2)
S2' Co1 B5 B9 -100.1(3)
C7 Co1 B5 B10 -151.7(2)
C6 Co1 B5 B10 -110.0(2)
C5 Co1 B5 B10 -126.0(3)
C8 Co1 B5 B10 173.31(18)
B6' Co1 B5 B10 10.7(7)
B3 Co1 B5 B10 63.3(2)
C4 Co1 B5 B10 95.5(2)
B6 Co1 B5 B10 -34.7(4)
S2 Co1 B5 B10 6.4(2)
S2' Co1 B5 B10 -34.7(2)
C7 Co1 B5 S2' -117.0(2)
C6 Co1 B5 S2' -75.3(2)
C5 Co1 B5 S2' -91.3(4)
C8 Co1 B5 S2' -152.0(2)
B6' Co1 B5 S2' 45.5(7)
B3 Co1 B5 S2' 98.0(2)
C4 Co1 B5 S2' 130.2(2)
B6 Co1 B5 S2' 0.0(5)
S2 Co1 B5 S2' 41.1(2)
C4 B3 B7 B8 39.0(2)
B6' B3 B7 B8 148.9(8)
S2 B3 B7 B8 143.3(2)
Co1 B3 B7 B8 108.9(2)
C4 B3 B7 B12 1.8(3)
B8 B3 B7 B12 -37.2(2)
B6' B3 B7 B12 111.6(8)
S2 B3 B7 B12 106.1(2)
Co1 B3 B7 B12 71.7(3)
C4 B3 B7 B11 -60.0(3)
B8 B3 B7 B11 -99.0(3)
B6' B3 B7 B11 49.8(8)
S2 B3 B7 B11 44.3(2)
Co1 B3 B7 B11 9.9(3)
C4 B3 B7 S2 -104.3(2)
B8 B3 B7 S2 -143.3(2)
B6' B3 B7 S2 5.5(8)
Co1 B3 B7 S2 -34.43(17)
C4 B3 B7 B6' -109.8(8)
B8 B3 B7 B6' -148.9(8)
S2 B3 B7 B6' -5.5(8)
Co1 B3 B7 B6' -40.0(8)
B11 S2 B7 B8 99.0(3)
B3 S2 B7 B8 -33.3(2)
B6 S2 B7 B8 60.3(4)
Co1 S2 B7 B8 -2.1(3)
B11 S2 B7 B12 33.7(2)
B3 S2 B7 B12 -98.7(2)
B6 S2 B7 B12 -5.1(4)
Co1 S2 B7 B12 -67.4(2)
B3 S2 B7 B11 -132.3(2)
B6 S2 B7 B11 -38.7(4)
Co1 S2 B7 B11 -101.10(16)
B11 S2 B7 B3 132.3(2)
B6 S2 B7 B3 93.6(4)
Co1 S2 B7 B3 31.21(15)
B11 S2 B7 B6' 169(6)
B3 S2 B7 B6' 37(6)
B6 S2 B7 B6' 131(6)
Co1 S2 B7 B6' 68(6)
B3 B6' B7 B8 -27.8(6)
Co1 B6' B7 B8 10.5(10)
S2' B6' B7 B8 72.1(8)
B3 B6' B7 B12 -93.5(5)
Co1 B6' B7 B12 -55.2(10)
S2' B6' B7 B12 6.4(11)
B3 B6' B7 B11 -130.2(6)
Co1 B6' B7 B11 -91.9(8)
S2' B6' B7 B11 -30.3(5)
Co1 B6' B7 B3 38.3(6)
S2' B6' B7 B3 99.9(10)
B3 B6' B7 S2 -140(6)
Co1 B6' B7 S2 -102(6)
S2' B6' B7 S2 -40(5)
B12 B7 B8 C4 98.9(3)
B11 B7 B8 C4 63.4(3)
B3 B7 B8 C4 -39.2(2)
S2 B7 B8 C4 -3.7(3)
B6' B7 B8 C4 -11.5(7)
B11 B7 B8 B12 -35.4(2)
B3 B7 B8 B12 -138.1(2)
S2 B7 B8 B12 -102.6(2)
B6' B7 B8 B12 -110.4(6)
B12 B7 B8 B3 138.1(2)
B11 B7 B8 B3 102.6(2)
S2 B7 B8 B3 35.5(2)
B6' B7 B8 B3 27.7(6)
B12 B7 B8 B9 36.6(2)
B11 B7 B8 B9 1.2(3)
B3 B7 B8 B9 -101.4(2)
S2 B7 B8 B9 -66.0(3)
B6' B7 B8 B9 -73.7(6)
N1 C4 B8 B7 146.3(2)
B9 C4 B8 B7 -101.1(3)
B3 C4 B8 B7 41.9(2)
B5 C4 B8 B7 -64.0(3)
Co1 C4 B8 B7 8.8(3)
N1 C4 B8 B12 -150.1(2)
B9 C4 B8 B12 -37.6(2)
B3 C4 B8 B12 105.4(2)
B5 C4 B8 B12 -0.4(3)
Co1 C4 B8 B12 72.4(3)
N1 C4 B8 B3 104.5(3)
B9 C4 B8 B3 -143.0(2)
B5 C4 B8 B3 -105.8(2)
Co1 C4 B8 B3 -33.0(2)
N1 C4 B8 B9 -112.6(3)
B3 C4 B8 B9 143.0(2)
B5 C4 B8 B9 37.2(2)
Co1 C4 B8 B9 110.0(2)
C4 B3 B8 B7 -135.5(2)
B6' B3 B8 B7 -30.8(7)
S2 B3 B8 B7 -33.0(2)
Co1 B3 B8 B7 -102.3(2)
B7 B3 B8 C4 135.5(2)
B6' B3 B8 C4 104.8(7)
S2 B3 B8 C4 102.5(2)
Co1 B3 B8 C4 33.26(19)
C4 B3 B8 B12 -96.9(2)
B7 B3 B8 B12 38.6(2)
B6' B3 B8 B12 7.8(8)
S2 B3 B8 B12 5.6(3)
Co1 B3 B8 B12 -63.7(3)
C4 B3 B8 B9 -32.7(2)
B7 B3 B8 B9 102.8(3)
B6' B3 B8 B9 72.1(7)
S2 B3 B8 B9 69.9(2)
Co1 B3 B8 B9 0.6(3)
N1 C4 B9 B10 -153.4(2)
B3 C4 B9 B10 66.9(3)
B5 C4 B9 B10 -39.4(2)
B8 C4 B9 B10 101.6(2)
Co1 C4 B9 B10 -6.2(3)
N1 C4 B9 B12 142.7(2)
B3 C4 B9 B12 2.9(3)
B5 C4 B9 B12 -103.4(2)
B8 C4 B9 B12 37.6(2)
Co1 C4 B9 B12 -70.2(3)
N1 C4 B9 B8 105.0(3)
B3 C4 B9 B8 -34.7(2)
B5 C4 B9 B8 -141.0(2)
Co1 C4 B9 B8 -107.8(2)
N1 C4 B9 B5 -113.9(3)
B3 C4 B9 B5 106.3(2)
B8 C4 B9 B5 141.0(2)
Co1 C4 B9 B5 33.22(19)
B7 B8 B9 C4 101.0(2)
B12 B8 B9 C4 137.7(2)
B3 B8 B9 C4 32.7(2)
B7 B8 B9 B10 0.3(3)
C4 B8 B9 B10 -100.7(2)
B12 B8 B9 B10 37.0(2)
B3 B8 B9 B10 -68.0(3)
B7 B8 B9 B12 -36.7(2)
C4 B8 B9 B12 -137.7(2)
B3 B8 B9 B12 -105.0(3)
B7 B8 B9 B5 66.3(3)
C4 B8 B9 B5 -34.7(2)
B12 B8 B9 B5 103.0(2)
B3 B8 B9 B5 -2.0(3)
B6 B5 B9 C4 -104.4(5)
B10 B5 B9 C4 -136.9(2)
S2' B5 B9 C4 -103.2(3)
Co1 B5 B9 C4 -32.46(18)
C4 B5 B9 B10 136.9(2)
B6 B5 B9 B10 32.5(5)
S2' B5 B9 B10 33.7(3)
Co1 B5 B9 B10 104.5(2)
C4 B5 B9 B12 99.0(3)
B6 B5 B9 B12 -5.4(5)
B10 B5 B9 B12 -38.0(2)
S2' B5 B9 B12 -4.2(4)
Co1 B5 B9 B12 66.5(3)
C4 B5 B9 B8 35.2(2)
B6 B5 B9 B8 -69.2(5)
B10 B5 B9 B8 -101.7(2)
S2' B5 B9 B8 -68.0(3)
Co1 B5 B9 B8 2.8(3)
C4 B9 B10 B6 4.8(4)
B12 B9 B10 B6 105.3(4)
B8 B9 B10 B6 68.6(4)
B5 B9 B10 B6 -33.2(4)
C4 B9 B10 B12 -100.5(2)
B8 B9 B10 B12 -36.6(2)
B5 B9 B10 B12 -138.5(2)
C4 B9 B10 B11 -65.6(3)
B12 B9 B10 B11 34.9(2)
B8 B9 B10 B11 -1.7(3)
B5 B9 B10 B11 -103.6(2)
C4 B9 B10 B5 38.0(2)
B12 B9 B10 B5 138.5(2)
B8 B9 B10 B5 101.9(2)
C4 B9 B10 S2' 2.0(3)
B12 B9 B10 S2' 102.6(3)
B8 B9 B10 S2' 65.9(3)
B5 B9 B10 S2' -35.9(3)
B5 B6 B10 B9 33.0(4)
B11 B6 B10 B9 -101.2(3)
S2 B6 B10 B9 -67.0(5)
Co1 B6 B10 B9 -2.0(6)
B5 B6 B10 B12 98.3(3)
B11 B6 B10 B12 -35.9(4)
S2 B6 B10 B12 -1.8(6)
Co1 B6 B10 B12 63.3(5)
B5 B6 B10 B11 134.2(4)
S2 B6 B10 B11 34.2(4)
Co1 B6 B10 B11 99.2(5)
B11 B6 B10 B5 -134.2(4)
S2 B6 B10 B5 -100.0(6)
Co1 B6 B10 B5 -35.0(3)
B5 B6 B10 S2' 168(9)
B11 B6 B10 S2' 33(9)
S2 B6 B10 S2' 68(9)
Co1 B6 B10 S2' 133(9)
C4 B5 B10 B9 -37.0(2)
B6 B5 B10 B9 -143.9(5)
S2' B5 B10 B9 -143.1(3)
Co1 B5 B10 B9 -106.8(2)
C4 B5 B10 B6 106.9(4)
B9 B5 B10 B6 143.9(5)
S2' B5 B10 B6 0.8(6)
Co1 B5 B10 B6 37.1(4)
C4 B5 B10 B12 0.1(3)
B6 B5 B10 B12 -106.8(5)
B9 B5 B10 B12 37.1(2)
S2' B5 B10 B12 -105.9(3)
Co1 B5 B10 B12 -69.7(3)
C4 B5 B10 B11 62.6(3)
B6 B5 B10 B11 -44.3(4)
B9 B5 B10 B11 99.6(3)
S2' B5 B10 B11 -43.5(3)
Co1 B5 B10 B11 -7.2(3)
C4 B5 B10 S2' 106.0(3)
B6 B5 B10 S2' -0.8(6)
B9 B5 B10 S2' 143.1(3)
Co1 B5 B10 S2' 36.2(2)
B11 S2' B10 B9 -99.2(3)
B5 S2' B10 B9 34.4(2)
B6' S2' B10 B9 -56.8(7)
Co1 S2' B10 B9 2.3(3)
B11 S2' B10 B6 -146(9)
B5 S2' B10 B6 -12(9)
B6' S2' B10 B6 -103(9)
Co1 S2' B10 B6 -44(9)
B11 S2' B10 B12 -33.6(3)
B5 S2' B10 B12 100.0(3)
B6' S2' B10 B12 8.8(8)
Co1 S2' B10 B12 67.9(3)
B5 S2' B10 B11 133.6(3)
B6' S2' B10 B11 42.5(6)
Co1 S2' B10 B11 101.5(3)
B11 S2' B10 B5 -133.6(3)
B6' S2' B10 B5 -91.2(7)
Co1 S2' B10 B5 -32.1(2)
B9 B10 B11 B12 -35.4(2)
B6 B10 B11 B12 -140.8(5)
B5 B10 B11 B12 -99.1(3)
S2' B10 B11 B12 -143.0(3)
B9 B10 B11 B7 2.4(3)
B6 B10 B11 B7 -102.9(5)
B12 B10 B11 B7 37.9(2)
B5 B10 B11 B7 -61.3(3)
S2' B10 B11 B7 -105.1(3)
B9 B10 B11 S2' 107.5(3)
B6 B10 B11 S2' 2.2(6)
B12 B10 B11 S2' 143.0(3)
B5 B10 B11 S2' 43.8(3)
B9 B10 B11 S2 67.8(3)
B6 B10 B11 S2 -37.5(5)
B12 B10 B11 S2 103.3(2)
B5 B10 B11 S2 4.1(3)
S2' B10 B11 S2 -39.7(3)
B9 B10 B11 B6 105.4(5)
B12 B10 B11 B6 140.8(5)
B5 B10 B11 B6 41.7(5)
S2' B10 B11 B6 -2.2(6)
B8 B7 B11 B12 36.1(2)
B3 B7 B11 B12 97.9(2)
S2 B7 B11 B12 142.7(2)
B6' B7 B11 B12 141.2(8)
B8 B7 B11 B10 -2.2(3)
B12 B7 B11 B10 -38.4(2)
B3 B7 B11 B10 59.5(3)
S2 B7 B11 B10 104.4(2)
B6' B7 B11 B10 102.8(8)
B8 B7 B11 S2' -67.9(3)
B12 B7 B11 S2' -104.1(3)
B3 B7 B11 S2' -6.2(3)
S2 B7 B11 S2' 38.7(2)
B6' B7 B11 S2' 37.2(8)
B8 B7 B11 S2 -106.6(2)
B12 B7 B11 S2 -142.7(2)
B3 B7 B11 S2 -44.8(2)
B6' B7 B11 S2 -1.5(8)
B8 B7 B11 B6 -63.2(4)
B12 B7 B11 B6 -99.3(4)
B3 B7 B11 B6 -1.4(4)
S2 B7 B11 B6 43.4(3)
B6' B7 B11 B6 41.9(9)
B10 S2' B11 B12 34.3(3)
B5 S2' B11 B12 -2.8(4)
B6' S2' B11 B12 -99.0(8)
Co1 S2' B11 B12 -63.4(3)
B5 S2' B11 B10 -37.1(2)
B6' S2' B11 B10 -133.3(9)
Co1 S2' B11 B10 -97.7(3)
B10 S2' B11 B7 98.3(3)
B5 S2' B11 B7 61.1(3)
B6' S2' B11 B7 -35.1(8)
Co1 S2' B11 B7 0.6(4)
B10 S2' B11 S2 137.0(2)
B5 S2' B11 S2 99.9(3)
B6' S2' B11 S2 3.7(9)
Co1 S2' B11 S2 39.33(19)
B10 S2' B11 B6 23(7)
B5 S2' B11 B6 -14(7)
B6' S2' B11 B6 -110(8)
Co1 S2' B11 B6 -74(7)
B7 S2 B11 B12 -33.8(2)
B3 S2 B11 B12 4.6(2)
B6 S2 B11 B12 99.9(4)
Co1 S2 B11 B12 64.9(2)
B7 S2 B11 B10 -98.5(3)
B3 S2 B11 B10 -60.1(2)
B6 S2 B11 B10 35.1(4)
Co1 S2 B11 B10 0.2(3)
B3 S2 B11 B7 38.40(18)
B6 S2 B11 B7 133.6(4)
Co1 S2 B11 B7 98.66(18)
B7 S2 B11 S2' -138.4(2)
B3 S2 B11 S2' -100.0(2)
B6 S2 B11 S2' -4.7(5)
Co1 S2 B11 S2' -39.7(2)
B7 S2 B11 B6 -133.6(4)
B3 S2 B11 B6 -95.2(4)
Co1 S2 B11 B6 -35.0(3)
B10 B6 B11 B12 35.1(4)
B5 B6 B11 B12 -4.6(7)
S2 B6 B11 B12 -105.2(3)
Co1 B6 B11 B12 -69.6(5)
B5 B6 B11 B10 -39.7(4)
S2 B6 B11 B10 -140.3(4)
Co1 B6 B11 B10 -104.7(4)
B10 B6 B11 B7 97.7(4)
B5 B6 B11 B7 58.1(6)
S2 B6 B11 B7 -42.6(3)
Co1 B6 B11 B7 -6.9(5)
B10 B6 B11 S2' -156(7)
B5 B6 B11 S2' 165(8)
S2 B6 B11 S2' 64(7)
Co1 B6 B11 S2' 100(7)
B10 B6 B11 S2 140.3(4)
B5 B6 B11 S2 100.6(6)
Co1 B6 B11 S2 35.6(3)
B10 B11 B12 B8 100.1(3)
B7 B11 B12 B8 -36.6(2)
S2' B11 B12 B8 65.0(4)
S2 B11 B12 B8 -1.8(3)
B6 B11 B12 B8 66.0(5)
B10 B11 B12 B7 136.7(2)
S2' B11 B12 B7 101.7(3)
S2 B11 B12 B7 34.8(2)
B6 B11 B12 B7 102.6(4)
B10 B11 B12 B9 35.6(2)
B7 B11 B12 B9 -101.1(3)
S2' B11 B12 B9 0.6(4)
S2 B11 B12 B9 -66.2(3)
B6 B11 B12 B9 1.5(5)
B7 B11 B12 B10 -136.7(2)
S2' B11 B12 B10 -35.0(3)
S2 B11 B12 B10 -101.8(2)
B6 B11 B12 B10 -34.1(4)
B7 B8 B12 B11 37.8(2)
C4 B8 B12 B11 -64.7(3)
B3 B8 B12 B11 -2.5(3)
B9 B8 B12 B11 -101.6(3)
C4 B8 B12 B7 -102.6(2)
B3 B8 B12 B7 -40.4(2)
B9 B8 B12 B7 -139.4(2)
B7 B8 B12 B9 139.4(2)
C4 B8 B12 B9 36.8(2)
B3 B8 B12 B9 99.0(2)
B7 B8 B12 B10 103.0(3)
C4 B8 B12 B10 0.4(3)
B3 B8 B12 B10 62.6(3)
B9 B8 B12 B10 -36.4(2)
B8 B7 B12 B11 -139.6(2)
B3 B7 B12 B11 -103.2(2)
S2 B7 B12 B11 -35.3(2)
B6' B7 B12 B11 -41.4(7)
B11 B7 B12 B8 139.6(2)
B3 B7 B12 B8 36.4(2)
S2 B7 B12 B8 104.3(2)
B6' B7 B12 B8 98.2(7)
B8 B7 B12 B9 -36.5(2)
B11 B7 B12 B9 103.1(3)
B3 B7 B12 B9 -0.1(3)
S2 B7 B12 B9 67.8(3)
B6' B7 B12 B9 61.7(8)
B8 B7 B12 B10 -99.8(2)
B11 B7 B12 B10 39.8(2)
B3 B7 B12 B10 -63.5(3)
S2 B7 B12 B10 4.4(3)
B6' B7 B12 B10 -1.6(8)
C4 B9 B12 B11 64.9(3)
B10 B9 B12 B11 -36.3(2)
B8 B9 B12 B11 102.8(3)
B5 B9 B12 B11 2.3(3)
C4 B9 B12 B8 -37.9(2)
B10 B9 B12 B8 -139.1(2)
B5 B9 B12 B8 -100.5(3)
C4 B9 B12 B7 -1.6(3)
B10 B9 B12 B7 -102.8(3)
B8 B9 B12 B7 36.3(2)
B5 B9 B12 B7 -64.2(3)
C4 B9 B12 B10 101.2(3)
B8 B9 B12 B10 139.1(2)
B5 B9 B12 B10 38.6(2)
B9 B10 B12 B11 140.5(3)
B6 B10 B12 B11 38.8(4)
B5 B10 B12 B11 103.5(2)
S2' B10 B12 B11 35.3(3)
B9 B10 B12 B8 36.7(2)
B6 B10 B12 B8 -65.0(5)
B11 B10 B12 B8 -103.8(3)
B5 B10 B12 B8 -0.3(3)
S2' B10 B12 B8 -68.5(3)
B9 B10 B12 B7 100.1(3)
B6 B10 B12 B7 -1.5(5)
B11 B10 B12 B7 -40.3(2)
B5 B10 B12 B7 63.1(3)
S2' B10 B12 B7 -5.1(4)
B6 B10 B12 B9 -101.7(4)
B11 B10 B12 B9 -140.5(3)
B5 B10 B12 B9 -37.0(2)
S2' B10 B12 B9 -105.2(3)
C7 Co1 C5 C8 -49.43(16)
C6 Co1 C5 C8 -99.1(2)
B6' Co1 C5 C8 144.2(6)
B3 Co1 C5 C8 91.85(18)
B5 Co1 C5 C8 -78.3(4)
C4 Co1 C5 C8 44.9(2)
B6 Co1 C5 C8 -155.3(4)
S2 Co1 C5 C8 149.59(16)
S2' Co1 C5 C8 -157.2(2)
C7 Co1 C5 C6 49.63(17)
C8 Co1 C5 C6 99.1(2)
B6' Co1 C5 C6 -116.8(6)
B3 Co1 C5 C6 -169.10(17)
B5 Co1 C5 C6 20.7(4)
C4 Co1 C5 C6 143.93(18)
B6 Co1 C5 C6 -56.2(4)
S2 Co1 C5 C6 -111.35(16)
S2' Co1 C5 C6 -58.1(2)
C7 Co1 C5 C9 -178.6(3)
C6 Co1 C5 C9 131.8(3)
C8 Co1 C5 C9 -129.1(3)
B6' Co1 C5 C9 15.0(6)
B3 Co1 C5 C9 -37.3(3)
B5 Co1 C5 C9 152.5(3)
C4 Co1 C5 C9 -84.3(3)
B6 Co1 C5 C9 75.6(4)
S2 Co1 C5 C9 20.5(3)
S2' Co1 C5 C9 73.7(3)
C8 C5 C6 C7 0.4(2)
C9 C5 C6 C7 171.5(3)
Co1 C5 C6 C7 -67.09(15)
C8 C5 C6 C10 -169.7(3)
C9 C5 C6 C10 1.4(6)
Co1 C5 C6 C10 122.8(3)
C8 C5 C6 Co1 67.50(15)
C9 C5 C6 Co1 -121.4(3)
C7 Co1 C6 C5 -98.5(2)
C8 Co1 C6 C5 -48.68(16)
B6' Co1 C6 C5 71.7(6)
B3 Co1 C6 C5 21.3(3)
B5 Co1 C6 C5 -172.49(16)
C4 Co1 C6 C5 -117.2(3)
B6 Co1 C6 C5 137.5(3)
S2 Co1 C6 C5 79.08(16)
S2' Co1 C6 C5 134.0(2)
C5 Co1 C6 C7 98.5(2)
C8 Co1 C6 C7 49.77(16)
B6' Co1 C6 C7 170.2(6)
B3 Co1 C6 C7 119.8(3)
B5 Co1 C6 C7 -74.03(19)
C4 Co1 C6 C7 -18.7(4)
B6 Co1 C6 C7 -124.0(3)
S2 Co1 C6 C7 177.54(14)
S2' Co1 C6 C7 -127.5(2)
C7 Co1 C6 C10 129.9(3)
C5 Co1 C6 C10 -131.6(3)
C8 Co1 C6 C10 179.7(3)
B6' Co1 C6 C10 -59.9(6)
B3 Co1 C6 C10 -110.3(3)
B5 Co1 C6 C10 55.9(3)
C4 Co1 C6 C10 111.2(3)
B6 Co1 C6 C10 5.9(4)
S2 Co1 C6 C10 -52.5(3)
S2' Co1 C6 C10 2.4(3)
C5 C6 C7 C8 -0.4(2)
C10 C6 C7 C8 169.9(3)
Co1 C6 C7 C8 -67.78(15)
C5 C6 C7 C11 -168.1(3)
C10 C6 C7 C11 2.1(6)
Co1 C6 C7 C11 124.5(3)
C5 C6 C7 Co1 67.38(15)
C10 C6 C7 Co1 -122.4(3)
C5 Co1 C7 C6 -49.21(16)
C8 Co1 C7 C6 -97.8(2)
B6' Co1 C7 C6 -19.7(11)
B3 Co1 C7 C6 -134.1(2)
B5 Co1 C7 C6 121.70(17)
C4 Co1 C7 C6 171.95(15)
B6 Co1 C7 C6 69.0(3)
S2 Co1 C7 C6 -5.0(3)
S2' Co1 C7 C6 64.4(2)
C6 Co1 C7 C8 97.8(2)
C5 Co1 C7 C8 48.57(16)
B6' Co1 C7 C8 78.1(11)
B3 Co1 C7 C8 -36.3(3)
B5 Co1 C7 C8 -140.53(17)
C4 Co1 C7 C8 -90.27(17)
B6 Co1 C7 C8 166.8(3)
S2 Co1 C7 C8 92.8(2)
S2' Co1 C7 C8 162.2(2)
C6 Co1 C7 C11 -131.8(4)
C5 Co1 C7 C11 179.0(3)
C8 Co1 C7 C11 130.4(4)
B6' Co1 C7 C11 -151.5(11)
B3 Co1 C7 C11 94.1(3)
B5 Co1 C7 C11 -10.1(3)
C4 Co1 C7 C11 40.1(3)
B6 Co1 C7 C11 -62.8(4)
S2 Co1 C7 C11 -136.8(2)
S2' Co1 C7 C11 -67.5(3)
C6 C5 C8 C7 -0.4(2)
C9 C5 C8 C7 -171.8(3)
Co1 C5 C8 C7 66.66(15)
C6 C5 C8 C12 165.7(3)
C9 C5 C8 C12 -5.7(5)
Co1 C5 C8 C12 -127.2(3)
C6 C5 C8 Co1 -67.06(15)
C9 C5 C8 Co1 121.5(3)
C6 C7 C8 C5 0.4(2)
C11 C7 C8 C5 168.4(3)
Co1 C7 C8 C5 -67.10(15)
C6 C7 C8 C12 -165.1(3)
C11 C7 C8 C12 2.9(6)
Co1 C7 C8 C12 127.4(3)
C6 C7 C8 Co1 67.51(15)
C11 C7 C8 Co1 -124.5(3)
C7 Co1 C8 C5 99.1(2)
C6 Co1 C8 C5 49.22(16)
B6' Co1 C8 C5 -46.0(9)
B3 Co1 C8 C5 -102.24(17)
B5 Co1 C8 C5 155.27(17)
C4 Co1 C8 C5 -153.60(15)
B6 Co1 C8 C5 66.1(7)
S2 Co1 C8 C5 -42.4(2)
S2' Co1 C8 C5 56.1(5)
C6 Co1 C8 C7 -49.86(17)
C5 Co1 C8 C7 -99.1(2)
B6' Co1 C8 C7 -145.1(9)
B3 Co1 C8 C7 158.68(17)
B5 Co1 C8 C7 56.2(2)
C4 Co1 C8 C7 107.31(17)
B6 Co1 C8 C7 -33.0(7)
S2 Co1 C8 C7 -141.52(17)
S2' Co1 C8 C7 -43.0(5)
C7 Co1 C8 C12 -131.9(4)
C6 Co1 C8 C12 178.2(3)
C5 Co1 C8 C12 129.0(3)
B6' Co1 C8 C12 83.0(9)
B3 Co1 C8 C12 26.8(3)
B5 Co1 C8 C12 -75.7(3)
C4 Co1 C8 C12 -24.6(3)
B6 Co1 C8 C12 -164.9(7)
S2 Co1 C8 C12 86.6(3)
S2' Co1 C8 C12 -174.9(4)
B9 C4 N1 C13 4.1(4)
B3 C4 N1 C13 143.1(3)
B5 C4 N1 C13 -71.4(4)
B8 C4 N1 C13 74.8(3)
Co1 C4 N1 C13 -145.3(2)
C4 N1 C13 C16 -63.6(4)
C4 N1 C13 C15 179.6(3)
C4 N1 C13 C14 62.7(4)
